data_1503711
loop_
_publ_author_name
'Kim, Yongju'
'Kim, Jonghoon'
'Park, Seung Bum'

_publ_section_title
;
 Regioselective synthesis of tetrasubstituted pyrroles by 1,3-dipolar
 cycloaddition and spontaneous decarboxylation.
;
_journal_issue 1
_journal_name_full 'Organic letters'
_journal_page_first 17
_journal_page_last 20
_journal_paper_doi 10.1021/ol8022193
_journal_volume 11
_journal_year 2009
_chemical_formula_sum 'C17 H14 O4'
_chemical_formula_weight 282.28
_chemical_name_systematic
; 
 ? 
;
_space_group_IT_number 2
_symmetry_cell_setting triclinic
_symmetry_space_group_name_Hall '-P 1'
_symmetry_space_group_name_H-M 'P -1'
_atom_sites_solution_hydrogens geom
_atom_sites_solution_primary direct
_atom_sites_solution_secondary difmap
_audit_creation_method SHELXL-97
_cell_angle_alpha 103.226(2)
_cell_angle_beta 94.638(2)
_cell_angle_gamma 104.258(2)
_cell_formula_units_Z 2
_cell_length_a 7.8078(10)
_cell_length_b 8.5228(11)
_cell_length_c 10.9105(14)
_cell_measurement_reflns_used 974
_cell_measurement_temperature 293(2)
_cell_measurement_theta_max 23.75
_cell_measurement_theta_min 2.55
_cell_volume 677.72(15)
_computing_cell_refinement 'Bruker SMART'
_computing_data_collection 'Bruker SMART'
_computing_data_reduction 'Bruker SAINT'
_computing_molecular_graphics 'Bruker SHELXTL'
_computing_publication_material 'Bruker SHELXTL'
_computing_structure_refinement 'SHELXL-97 (Sheldrick, 1997)'
_computing_structure_solution 'SHELXS-97 (Sheldrick, 1990)'
_diffrn_ambient_temperature 293(2)
_diffrn_measured_fraction_theta_full 0.983
_diffrn_measured_fraction_theta_max 0.983
_diffrn_measurement_device_type 'CCD area detector'
_diffrn_measurement_method 'phi and omega scans'
_diffrn_radiation_monochromator graphite
_diffrn_radiation_source 'fine-focus sealed tube'
_diffrn_radiation_type MoK\a
_diffrn_radiation_wavelength 0.71073
_diffrn_reflns_av_R_equivalents 0.0162
_diffrn_reflns_av_sigmaI/netI 0.0325
_diffrn_reflns_limit_h_max 6
_diffrn_reflns_limit_h_min -9
_diffrn_reflns_limit_k_max 10
_diffrn_reflns_limit_k_min -9
_diffrn_reflns_limit_l_max 12
_diffrn_reflns_limit_l_min -12
_diffrn_reflns_number 3525
_diffrn_reflns_theta_full 25.00
_diffrn_reflns_theta_max 25.00
_diffrn_reflns_theta_min 1.94
_exptl_absorpt_coefficient_mu 0.099
_exptl_absorpt_correction_T_max 0.995
_exptl_absorpt_correction_T_min 0.994
_exptl_absorpt_correction_type multi-scan
_exptl_absorpt_process_details '(SADABS; Bruker, 1997)'
_exptl_crystal_colour yellow
_exptl_crystal_density_diffrn 1.383
_exptl_crystal_density_meas ?
_exptl_crystal_density_method 'not measured'
_exptl_crystal_description rod
_exptl_crystal_F_000 296
_exptl_crystal_size_max 0.15
_exptl_crystal_size_mid 0.05
_exptl_crystal_size_min 0.05
_refine_diff_density_max 0.176
_refine_diff_density_min -0.224
_refine_diff_density_rms 0.067
_refine_ls_extinction_coef 0.091(9)
_refine_ls_extinction_expression Fc^*^=kFc[1+0.001xFc^2^\l^3^/sin(2\q)]^-1/4^
_refine_ls_extinction_method SHELXL
_refine_ls_goodness_of_fit_ref 0.984
_refine_ls_hydrogen_treatment cpnstr
_refine_ls_matrix_type full
_refine_ls_number_parameters 193
_refine_ls_number_reflns 2337
_refine_ls_number_restraints 0
_refine_ls_restrained_S_all 0.984
_refine_ls_R_factor_all 0.0590
_refine_ls_R_factor_gt 0.0407
_refine_ls_shift/su_max 0.000
_refine_ls_shift/su_mean 0.000
_refine_ls_structure_factor_coef Fsqd
_refine_ls_weighting_details 'calc w=1/[\s^2^(Fo^2^)+(0.0675P)^2^+0.0000P] where P=(Fo^2^+2Fc^2^)/3'
_refine_ls_weighting_scheme calc
_refine_ls_wR_factor_gt 0.1010
_refine_ls_wR_factor_ref 0.1090
_reflns_number_gt 1637
_reflns_number_total 2337
_reflns_threshold_expression >2sigma(I)
_cod_data_source_file ol8022193_si_002.cif
_cod_data_source_block yk608sadp-1
_cod_depositor_comments
;
The following automatic conversions were performed:

'_symmetry_cell_setting' value 'Triclinic' changed to 'triclinic'
according to /home/saulius/struct/CIF-dictionaries/cif_core.dic
dictionary named 'cif_core.dic' version 2.4.2 from 2011-04-26.

Automatic conversion script
Id: cif_fix_values 1715 2011-07-08 13:25:40Z adriana 

The following automatic conversions were performed:

'_exptl_crystal_density_meas' value 'not measured' was changed to '?'
- the value is perceived as not measured.

Automatic conversion script
Id: cif_fix_values 3008 2015-01-20 13:52:24Z robertas 
;
_cod_original_sg_symbol_H-M P-1
_cod_database_code 1503711

loop_
_symmetry_equiv_pos_as_xyz
'x, y, z'
'-x, -y, -z'

loop_
_atom_site_label
_atom_site_type_symbol
_atom_site_fract_x
_atom_site_fract_y
_atom_site_fract_z
_atom_site_U_iso_or_equiv
_atom_site_adp_type
_atom_site_occupancy
_atom_site_symmetry_multiplicity
_atom_site_calc_flag
_atom_site_refinement_flags
O1 O -0.35510(17) 0.90066(14) 0.54831(12) 0.0674(4) Uani 1 1 d .
O2 O 0.25723(15) 0.80264(12) 0.76275(10) 0.0543(3) Uani 1 1 d .
O3 O -0.05456(16) 0.40611(14) 0.65172(12) 0.0672(4) Uani 1 1 d .
O4 O 0.51789(15) 0.33223(13) 0.81769(11) 0.0591(4) Uani 1 1 d .
C1 C -0.5104(2) 0.7656(2) 0.50450(18) 0.0664(5) Uani 1 1 d .
H1A H -0.4900 0.6862 0.4331 0.100 Uiso 1 1 calc R
H1B H -0.6080 0.8066 0.4790 0.100 Uiso 1 1 calc R
H1C H -0.5389 0.7121 0.5716 0.100 Uiso 1 1 calc R
C2 C -0.2057(2) 0.86680(19) 0.59784(15) 0.0505(4) Uani 1 1 d .
C3 C -0.0595(2) 1.0071(2) 0.64607(16) 0.0556(5) Uani 1 1 d .
H3 H -0.0702 1.1115 0.6403 0.067 Uiso 1 1 calc R
C4 C 0.0998(2) 0.99556(19) 0.70176(16) 0.0547(5) Uani 1 1 d .
H4 H 0.1969 1.0893 0.7337 0.066 Uiso 1 1 calc R
C5 C 0.1080(2) 0.83725(19) 0.70774(15) 0.0477(4) Uani 1 1 d .
C6 C -0.0323(2) 0.69765(18) 0.65858(14) 0.0462(4) Uani 1 1 d .
C7 C -0.1939(2) 0.7097(2) 0.60235(15) 0.0503(4) Uani 1 1 d .
H7 H -0.2898 0.6154 0.5692 0.060 Uiso 1 1 calc R
C8 C 0.0268(2) 0.55471(19) 0.68009(15) 0.0496(4) Uani 1 1 d .
C9 C 0.2133(2) 0.63025(19) 0.74639(15) 0.0488(4) Uani 1 1 d .
C10 C 0.3254(2) 0.54885(19) 0.78251(15) 0.0498(4) Uani 1 1 d .
H10 H 0.2791 0.4331 0.7634 0.060 Uiso 1 1 calc R
C11 C 0.5079(2) 0.61131(19) 0.84674(14) 0.0473(4) Uani 1 1 d .
C12 C 0.5942(2) 0.7821(2) 0.89399(16) 0.0582(5) Uani 1 1 d .
H12 H 0.5341 0.8600 0.8815 0.070 Uiso 1 1 calc R
C13 C 0.7657(3) 0.8380(2) 0.95852(17) 0.0678(5) Uani 1 1 d .
H13 H 0.8199 0.9522 0.9900 0.081 Uiso 1 1 calc R
C14 C 0.8558(3) 0.7234(2) 0.97592(18) 0.0685(5) Uani 1 1 d .
H14 H 0.9716 0.7606 1.0194 0.082 Uiso 1 1 calc R
C15 C 0.7770(2) 0.5549(2) 0.92995(16) 0.0601(5) Uani 1 1 d .
H15 H 0.8400 0.4790 0.9421 0.072 Uiso 1 1 calc R
C16 C 0.6051(2) 0.4972(2) 0.86584(15) 0.0490(4) Uani 1 1 d .
C17 C 0.6153(3) 0.2119(2) 0.82348(19) 0.0697(6) Uani 1 1 d .
H17A H 0.7211 0.2383 0.7846 0.104 Uiso 1 1 calc R
H17B H 0.5422 0.1022 0.7789 0.104 Uiso 1 1 calc R
H17C H 0.6482 0.2145 0.9108 0.104 Uiso 1 1 calc R

loop_
_atom_site_aniso_label
_atom_site_aniso_U_11
_atom_site_aniso_U_22
_atom_site_aniso_U_33
_atom_site_aniso_U_23
_atom_site_aniso_U_13
_atom_site_aniso_U_12
O1 0.0561(8) 0.0498(8) 0.0981(10) 0.0240(6) -0.0062(7) 0.0188(6)
O2 0.0527(8) 0.0359(6) 0.0745(8) 0.0157(5) -0.0013(6) 0.0142(5)
O3 0.0607(8) 0.0355(7) 0.1021(10) 0.0174(6) 0.0007(7) 0.0109(6)
O4 0.0553(8) 0.0436(7) 0.0822(8) 0.0182(6) 0.0041(6) 0.0208(6)
C1 0.0562(12) 0.0662(12) 0.0772(12) 0.0224(9) -0.0027(10) 0.0182(10)
C2 0.0528(11) 0.0413(9) 0.0613(11) 0.0148(8) 0.0053(8) 0.0194(8)
C3 0.0607(12) 0.0387(9) 0.0726(11) 0.0184(8) 0.0078(9) 0.0200(9)
C4 0.0545(11) 0.0344(9) 0.0733(12) 0.0130(8) 0.0030(9) 0.0112(8)
C5 0.0511(11) 0.0384(9) 0.0566(10) 0.0142(7) 0.0058(8) 0.0164(8)
C6 0.0510(10) 0.0363(9) 0.0537(10) 0.0124(7) 0.0097(8) 0.0146(8)
C7 0.0496(10) 0.0390(9) 0.0614(10) 0.0126(7) 0.0031(8) 0.0121(8)
C8 0.0530(11) 0.0363(9) 0.0625(10) 0.0149(7) 0.0106(8) 0.0151(8)
C9 0.0542(11) 0.0352(9) 0.0596(10) 0.0142(7) 0.0090(8) 0.0146(8)
C10 0.0554(11) 0.0373(9) 0.0596(10) 0.0156(7) 0.0089(8) 0.0147(8)
C11 0.0505(11) 0.0441(9) 0.0504(9) 0.0168(7) 0.0090(8) 0.0138(8)
C12 0.0598(12) 0.0472(10) 0.0698(12) 0.0198(8) 0.0040(9) 0.0163(9)
C13 0.0633(13) 0.0522(11) 0.0790(13) 0.0137(9) -0.0043(10) 0.0071(10)
C14 0.0524(12) 0.0681(13) 0.0803(13) 0.0209(10) -0.0029(10) 0.0104(10)
C15 0.0556(12) 0.0605(12) 0.0695(12) 0.0226(9) 0.0060(9) 0.0210(10)
C16 0.0506(11) 0.0464(10) 0.0538(10) 0.0176(7) 0.0097(8) 0.0152(8)
C17 0.0663(13) 0.0541(11) 0.0993(15) 0.0254(10) 0.0114(11) 0.0308(10)

loop_
_atom_type_symbol
_atom_type_description
_atom_type_scat_dispersion_real
_atom_type_scat_dispersion_imag
_atom_type_scat_source
C C 0.0033 0.0016 'International Tables Vol C Tables 4.2.6.8 and 6.1.1.4'
H H 0.0000 0.0000 'International Tables Vol C Tables 4.2.6.8 and 6.1.1.4'
O O 0.0106 0.0060 'International Tables Vol C Tables 4.2.6.8 and 6.1.1.4'

loop_
_geom_angle_atom_site_label_1
_geom_angle_atom_site_label_2
_geom_angle_atom_site_label_3
_geom_angle
C2 O1 C1 117.38(13)
C9 O2 C5 106.41(13)
C16 O4 C17 118.09(14)
O1 C1 H1A 109.5
O1 C1 H1B 109.5
H1A C1 H1B 109.5
O1 C1 H1C 109.5
H1A C1 H1C 109.5
H1B C1 H1C 109.5
O1 C2 C7 124.70(16)
O1 C2 C3 114.62(14)
C7 C2 C3 120.68(16)
C4 C3 C2 122.08(15)
C4 C3 H3 119.0
C2 C3 H3 119.0
C3 C4 C5 116.41(16)
C3 C4 H4 121.8
C5 C4 H4 121.8
C6 C5 C4 122.47(16)
C6 C5 O2 113.30(13)
C4 C5 O2 124.23(15)
C5 C6 C7 120.98(15)
C5 C6 C8 106.83(15)
C7 C6 C8 132.19(15)
C2 C7 C6 117.36(16)
C2 C7 H7 121.3
C6 C7 H7 121.3
O3 C8 C6 129.40(16)
O3 C8 C9 126.41(15)
C6 C8 C9 104.18(13)
C10 C9 O2 124.04(16)
C10 C9 C8 126.67(15)
O2 C9 C8 109.27(14)
C9 C10 C11 130.45(16)
C9 C10 H10 114.8
C11 C10 H10 114.8
C12 C11 C16 117.24(16)
C12 C11 C10 123.01(15)
C16 C11 C10 119.73(15)
C13 C12 C11 121.84(17)
C13 C12 H12 119.1
C11 C12 H12 119.1
C14 C13 C12 119.30(18)
C14 C13 H13 120.3
C12 C13 H13 120.4
C15 C14 C13 120.80(18)
C15 C14 H14 119.6
C13 C14 H14 119.6
C14 C15 C16 120.52(18)
C14 C15 H15 119.7
C16 C15 H15 119.7
O4 C16 C15 123.96(15)
O4 C16 C11 115.74(15)
C15 C16 C11 120.30(16)
O4 C17 H17A 109.5
O4 C17 H17B 109.5
H17A C17 H17B 109.5
O4 C17 H17C 109.5
H17A C17 H17C 109.5
H17B C17 H17C 109.5

loop_
_geom_bond_atom_site_label_1
_geom_bond_atom_site_label_2
_geom_bond_distance
O1 C2 1.368(2)
O1 C1 1.411(2)
O2 C9 1.3893(18)
O2 C5 1.394(2)
O3 C8 1.2229(18)
O4 C16 1.3598(19)
O4 C17 1.428(2)
C1 H1A 0.9600
C1 H1B 0.9600
C1 H1C 0.9600
C2 C7 1.376(2)
C2 C3 1.397(2)
C3 C4 1.375(2)
C3 H3 0.9300
C4 C5 1.382(2)
C4 H4 0.9300
C5 C6 1.369(2)
C6 C7 1.395(2)
C6 C8 1.464(2)
C7 H7 0.9300
C8 C9 1.488(2)
C9 C10 1.331(2)
C10 C11 1.449(2)
C10 H10 0.9300
C11 C12 1.398(2)
C11 C16 1.413(2)
C12 C13 1.376(2)
C12 H12 0.9300
C13 C14 1.373(3)
C13 H13 0.9300
C14 C15 1.370(2)
C14 H14 0.9300
C15 C16 1.377(3)
C15 H15 0.9300
C17 H17A 0.9600
C17 H17B 0.9600
C17 H17C 0.9600

loop_
_geom_torsion_atom_site_label_1
_geom_torsion_atom_site_label_2
_geom_torsion_atom_site_label_3
_geom_torsion_atom_site_label_4
_geom_torsion
C1 O1 C2 C7 3.3(2)
C1 O1 C2 C3 -176.56(15)
O1 C2 C3 C4 178.55(15)
C7 C2 C3 C4 -1.3(3)
C2 C3 C4 C5 -0.1(3)
C3 C4 C5 C6 1.5(3)
C3 C4 C5 O2 -178.82(14)
C9 O2 C5 C6 1.23(18)
C9 O2 C5 C4 -178.44(15)
C4 C5 C6 C7 -1.7(3)
O2 C5 C6 C7 178.60(13)
C4 C5 C6 C8 178.80(15)
O2 C5 C6 C8 -0.88(18)
O1 C2 C7 C6 -178.71(14)
C3 C2 C7 C6 1.1(2)
C5 C6 C7 C2 0.3(2)
C8 C6 C7 C2 179.68(15)
C5 C6 C8 O3 -179.91(16)
C7 C6 C8 O3 0.7(3)
C5 C6 C8 C9 0.19(16)
C7 C6 C8 C9 -179.21(16)
C5 O2 C9 C10 177.34(15)
C5 O2 C9 C8 -1.05(16)
O3 C8 C9 C10 2.3(3)
C6 C8 C9 C10 -177.79(16)
O3 C8 C9 O2 -179.36(15)
C6 C8 C9 O2 0.55(16)
O2 C9 C10 C11 1.7(3)
C8 C9 C10 C11 179.86(15)
C9 C10 C11 C12 6.4(3)
C9 C10 C11 C16 -174.80(16)
C16 C11 C12 C13 -1.1(2)
C10 C11 C12 C13 177.73(16)
C11 C12 C13 C14 0.8(3)
C12 C13 C14 C15 0.0(3)
C13 C14 C15 C16 -0.3(3)
C17 O4 C16 C15 -6.0(2)
C17 O4 C16 C11 174.13(13)
C14 C15 C16 O4 -179.88(15)
C14 C15 C16 C11 0.0(3)
C12 C11 C16 O4 -179.41(13)
C10 C11 C16 O4 1.7(2)
C12 C11 C16 C15 0.7(2)
C10 C11 C16 C15 -178.16(15)
